data_7249307
loop_
_publ_author_name
'Li, Haonan'
'Gao, Chenping'
'Li, Zhibin'
'Guo, Yanchun'
'Cao, Shuxia'
'Zhao, Yufen'

_publ_section_title
;
 Structural insight into imidazopyridines and benzimidazoles: the
 importance of the hydrogen bond, \p-stacking interactions and
 intramolecular charge transfer effect for fluorescence
;
_journal_issue 38
_journal_name_full CrystEngComm
_journal_page_first 5380
_journal_page_last 5392
_journal_paper_doi 10.1039/D4CE00714J
_journal_volume 26
_journal_year 2024
_chemical_formula_moiety 'C14 H9 N3'
_chemical_formula_sum 'C14 H9 N3'
_chemical_formula_weight 219.24
_space_group_crystal_system monoclinic
_space_group_IT_number 14
_space_group_name_Hall '-P 2yn'
_space_group_name_H-M_alt 'P 1 21/n 1'
_atom_sites_solution_hydrogens geom
_atom_sites_solution_primary dual
_audit_creation_date 2023-01-07
_audit_creation_method
;
Olex2 1.5
(compiled 2022.04.07 svn.rca3783a0 for OlexSys, GUI svn.r6498)
;
_audit_update_record
;
2023-01-07 deposited with the CCDC.	2024-08-26 downloaded from the CCDC.
;
_cell_angle_alpha 90
_cell_angle_beta 92.175(5)
_cell_angle_gamma 90
_cell_formula_units_Z 4
_cell_length_a 7.2378(10)
_cell_length_b 11.8288(14)
_cell_length_c 12.7296(17)
_cell_measurement_reflns_used 9020
_cell_measurement_temperature 300.00
_cell_measurement_theta_max 26.55
_cell_measurement_theta_min 3.19
_cell_volume 1089.1(2)
_computing_cell_refinement 'SAINT v8.37A (Bruker, 2015)'
_computing_data_reduction 'SAINT v8.37A (Bruker, 2015)'
_computing_molecular_graphics 'Olex2 1.5 (Dolomanov et al., 2009)'
_computing_publication_material 'Olex2 1.5 (Dolomanov et al., 2009)'
_computing_structure_refinement 'SHELXL 2018/3 (Sheldrick, 2015)'
_computing_structure_solution 'SHELXT 2018/2 (Sheldrick, 2018)'
_diffrn_ambient_temperature 300.00
_diffrn_measured_fraction_theta_full 0.999
_diffrn_measured_fraction_theta_max 0.999
_diffrn_measurement_device_type 'CCD area detector'
_diffrn_measurement_method 'phi and omega scans'
_diffrn_radiation_monochromator graphite
_diffrn_radiation_type MoK\a
_diffrn_radiation_wavelength 0.71073
_diffrn_reflns_av_R_equivalents 0.0529
_diffrn_reflns_av_unetI/netI 0.0185
_diffrn_reflns_Laue_measured_fraction_full 0.999
_diffrn_reflns_Laue_measured_fraction_max 0.999
_diffrn_reflns_limit_h_max 8
_diffrn_reflns_limit_h_min -8
_diffrn_reflns_limit_k_max 14
_diffrn_reflns_limit_k_min -14
_diffrn_reflns_limit_l_max 15
_diffrn_reflns_limit_l_min -15
_diffrn_reflns_number 27964
_diffrn_reflns_point_group_measured_fraction_full 0.999
_diffrn_reflns_point_group_measured_fraction_max 0.999
_diffrn_reflns_theta_full 25.000
_diffrn_reflns_theta_max 25.000
_diffrn_reflns_theta_min 3.187
_diffrn_source_current 1.0
_diffrn_source_power 0.05
_diffrn_source_voltage 50.0
_exptl_absorpt_coefficient_mu 0.083
_exptl_absorpt_correction_T_max 0.7456
_exptl_absorpt_correction_T_min 0.6879
_exptl_absorpt_process_details
;
SADABS-2016/2 (Bruker,2016/2) was used for absorption correction.
wR2(int) was 0.1310 before and 0.0603 after correction.
The Ratio of minimum to maximum transmission is 0.9226.
The \l/2 correction factor is Not present.
;
_exptl_crystal_colour orange
_exptl_crystal_colour_primary orange
_exptl_crystal_density_diffrn 1.337
_exptl_crystal_description block
_exptl_crystal_F_000 456
_exptl_crystal_size_max 0.2
_exptl_crystal_size_mid 0.2
_exptl_crystal_size_min 0.2
_refine_diff_density_max 0.104
_refine_diff_density_min -0.185
_refine_diff_density_rms 0.036
_refine_ls_extinction_method none
_refine_ls_goodness_of_fit_ref 1.107
_refine_ls_hydrogen_treatment constr
_refine_ls_matrix_type full
_refine_ls_number_parameters 154
_refine_ls_number_reflns 1928
_refine_ls_number_restraints 0
_refine_ls_restrained_S_all 1.107
_refine_ls_R_factor_all 0.0455
_refine_ls_R_factor_gt 0.0356
_refine_ls_shift/su_max 0.000
_refine_ls_shift/su_mean 0.000
_refine_ls_structure_factor_coef Fsqd
_refine_ls_weighting_details 'w=1/[\s^2^(Fo^2^)+(0.0396P)^2^+0.2428P] where P=(Fo^2^+2Fc^2^)/3'
_refine_ls_weighting_scheme calc
_refine_ls_wR_factor_gt 0.0874
_refine_ls_wR_factor_ref 0.0935
_reflns_Friedel_coverage 0.000
_reflns_number_gt 1601
_reflns_number_total 1928
_reflns_threshold_expression 'I > 2\s(I)'
_cod_data_source_file d4ce00714j2.cif
_cod_data_source_block lqj-1
_cod_depositor_comments 'Adding full bibliography for 7249304--7249307.cif.'
_cod_database_code 7249307
_shelx_shelxl_version_number 2018/3
_shelx_space_group_comment
;
The symmetry employed for this shelxl refinement is uniquely defined
by the following loop, which should always be used as a source of
symmetry information in preference to the above space-group names.
They are only intended as comments.
;
_shelx_estimated_absorpt_t_max 0.984
_shelx_estimated_absorpt_t_min 0.984
_olex2_refinement_description
;
1. Fixed Uiso
 At 1.2 times of:
  All C(H) groups, All N(H) groups
2.a Aromatic/amide H refined with riding coordinates:
 N1(H1), C4(H4), C13(H13), C12(H12), C1(H1A), C10(H10), C9(H9), C5(H5), C6(H6)
;
_olex2_submission_special_instructions 'No special instructions were received'

loop_
_space_group_symop_operation_xyz
'x, y, z'
'-x+1/2, y+1/2, -z+1/2'
'-x, -y, -z'
'x-1/2, -y-1/2, z-1/2'

loop_
_atom_site_label
_atom_site_type_symbol
_atom_site_fract_x
_atom_site_fract_y
_atom_site_fract_z
_atom_site_U_iso_or_equiv
_atom_site_adp_type
_atom_site_occupancy
_atom_site_site_symmetry_order
_atom_site_calc_flag
_atom_site_refinement_flags_posn
_atom_site_refinement_flags_adp
_atom_site_refinement_flags_occupancy
_atom_site_disorder_assembly
_atom_site_disorder_group
N1 N 0.26768(16) 0.51607(10) 0.57815(9) 0.0383(3) Uani 1 1 d . . . . .
H1 H 0.215309 0.466585 0.537472 0.046 Uiso 1 1 calc R U . . .
N2 N 0.41799(17) 0.67347(10) 0.62801(9) 0.0411(3) Uani 1 1 d . . . . .
N3 N 0.3873(2) 0.81597(12) 0.04624(11) 0.0557(4) Uani 1 1 d . . . . .
C2 C 0.28673(19) 0.51055(11) 0.68606(11) 0.0364(3) Uani 1 1 d . . . . .
C3 C 0.38125(19) 0.60940(12) 0.71581(11) 0.0373(3) Uani 1 1 d . . . . .
C7 C 0.34759(18) 0.61494(11) 0.54779(11) 0.0364(3) Uani 1 1 d . . . . .
C8 C 0.35102(18) 0.65357(12) 0.43813(11) 0.0368(3) Uani 1 1 d . . . . .
C11 C 0.3640(2) 0.73426(12) 0.23345(11) 0.0393(3) Uani 1 1 d . . . . .
C4 C 0.4216(2) 0.63093(13) 0.82223(11) 0.0455(4) Uani 1 1 d . . . . .
H4 H 0.485567 0.695686 0.843505 0.055 Uiso 1 1 calc R U . . .
C14 C 0.3748(2) 0.77771(13) 0.12807(12) 0.0432(4) Uani 1 1 d . . . . .
C13 C 0.4429(2) 0.75398(13) 0.41678(11) 0.0439(4) Uani 1 1 d . . . . .
H13 H 0.500932 0.794092 0.471503 0.053 Uiso 1 1 calc R U . . .
C12 C 0.4486(2) 0.79443(13) 0.31573(12) 0.0444(4) Uani 1 1 d . . . . .
H12 H 0.509065 0.862015 0.302456 0.053 Uiso 1 1 calc R U . . .
C1 C 0.2310(2) 0.43099(12) 0.75892(12) 0.0450(4) Uani 1 1 d . . . . .
H1A H 0.169932 0.365047 0.738166 0.054 Uiso 1 1 calc R U . . .
C10 C 0.2727(2) 0.63397(13) 0.25343(12) 0.0464(4) Uani 1 1 d . . . . .
H10 H 0.216310 0.593428 0.198431 0.056 Uiso 1 1 calc R U . . .
C9 C 0.2658(2) 0.59448(13) 0.35520(11) 0.0452(4) Uani 1 1 d . . . . .
H9 H 0.203373 0.527571 0.368496 0.054 Uiso 1 1 calc R U . . .
C5 C 0.3637(2) 0.55342(13) 0.89441(12) 0.0497(4) Uani 1 1 d . . . . .
H5 H 0.386992 0.566961 0.965658 0.060 Uiso 1 1 calc R U . . .
C6 C 0.2708(2) 0.45469(14) 0.86317(12) 0.0507(4) Uani 1 1 d . . . . .
H6 H 0.234834 0.403728 0.914147 0.061 Uiso 1 1 calc R U . . .

loop_
_atom_site_aniso_label
_atom_site_aniso_U_11
_atom_site_aniso_U_22
_atom_site_aniso_U_33
_atom_site_aniso_U_23
_atom_site_aniso_U_13
_atom_site_aniso_U_12
N1 0.0443(7) 0.0353(6) 0.0353(7) -0.0031(5) -0.0005(5) -0.0007(5)
N2 0.0459(7) 0.0416(7) 0.0356(7) 0.0005(5) -0.0005(5) -0.0031(6)
N3 0.0667(9) 0.0573(9) 0.0430(8) 0.0094(7) 0.0002(6) -0.0006(7)
C2 0.0388(8) 0.0357(7) 0.0347(8) -0.0001(6) 0.0026(6) 0.0056(6)
C3 0.0394(7) 0.0370(7) 0.0355(8) 0.0016(6) 0.0000(6) 0.0044(6)
C7 0.0364(7) 0.0370(7) 0.0360(8) -0.0003(6) 0.0023(6) 0.0031(6)
C8 0.0353(7) 0.0393(8) 0.0359(8) 0.0002(6) 0.0028(6) 0.0042(6)
C11 0.0391(8) 0.0432(8) 0.0356(8) 0.0035(6) 0.0029(6) 0.0056(6)
C4 0.0528(9) 0.0442(8) 0.0390(8) -0.0009(7) -0.0075(7) 0.0028(7)
C14 0.0472(9) 0.0428(8) 0.0395(9) 0.0019(7) 0.0005(7) 0.0035(7)
C13 0.0467(9) 0.0476(8) 0.0373(8) -0.0016(7) -0.0002(6) -0.0063(7)
C12 0.0461(9) 0.0443(8) 0.0430(9) 0.0041(7) 0.0034(7) -0.0063(7)
C1 0.0499(9) 0.0365(8) 0.0487(9) 0.0045(7) 0.0033(7) 0.0016(7)
C10 0.0556(9) 0.0452(9) 0.0379(8) -0.0009(7) -0.0044(7) -0.0048(7)
C9 0.0539(9) 0.0407(8) 0.0407(9) 0.0027(6) -0.0001(7) -0.0059(7)
C5 0.0614(10) 0.0520(9) 0.0351(8) 0.0039(7) -0.0046(7) 0.0108(8)
C6 0.0614(10) 0.0483(9) 0.0425(9) 0.0135(7) 0.0054(7) 0.0083(8)

loop_
_atom_type_symbol
_atom_type_description
_atom_type_scat_dispersion_real
_atom_type_scat_dispersion_imag
_atom_type_scat_source
C C 0.0033 0.0016 'International Tables Vol C Tables 4.2.6.8 and 6.1.1.4'
H H 0.0000 0.0000 'International Tables Vol C Tables 4.2.6.8 and 6.1.1.4'
N N 0.0061 0.0033 'International Tables Vol C Tables 4.2.6.8 and 6.1.1.4'

loop_
_geom_angle_atom_site_label_1
_geom_angle_atom_site_label_2
_geom_angle_atom_site_label_3
_geom_angle
_geom_angle_site_symmetry_1
_geom_angle_site_symmetry_3
_geom_angle_publ_flag
C2 N1 H1 126.4 . . ?
C7 N1 H1 126.4 . . ?
C7 N1 C2 107.17(11) . . ?
C7 N2 C3 104.90(12) . . ?
N1 C2 C3 105.05(12) . . ?
N1 C2 C1 132.56(13) . . ?
C1 C2 C3 122.39(13) . . ?
N2 C3 C2 110.23(12) . . ?
N2 C3 C4 130.01(13) . . ?
C4 C3 C2 119.75(13) . . ?
N1 C7 C8 123.86(12) . . ?
N2 C7 N1 112.64(12) . . ?
N2 C7 C8 123.48(13) . . ?
C13 C8 C7 118.41(13) . . ?
C9 C8 C7 122.79(13) . . ?
C9 C8 C13 118.80(13) . . ?
C12 C11 C14 118.74(13) . . ?
C10 C11 C14 121.28(14) . . ?
C10 C11 C12 119.98(13) . . ?
C3 C4 H4 121.0 . . ?
C5 C4 C3 117.93(14) . . ?
C5 C4 H4 121.0 . . ?
N3 C14 C11 177.15(17) . . ?
C8 C13 H13 119.6 . . ?
C12 C13 C8 120.73(14) . . ?
C12 C13 H13 119.6 . . ?
C11 C12 H12 120.0 . . ?
C13 C12 C11 119.94(14) . . ?
C13 C12 H12 120.0 . . ?
C2 C1 H1A 121.6 . . ?
C6 C1 C2 116.72(14) . . ?
C6 C1 H1A 121.6 . . ?
C11 C10 H10 120.1 . . ?
C9 C10 C11 119.77(14) . . ?
C9 C10 H10 120.1 . . ?
C8 C9 H9 119.6 . . ?
C10 C9 C8 120.78(14) . . ?
C10 C9 H9 119.6 . . ?
C4 C5 H5 119.2 . . ?
C4 C5 C6 121.50(15) . . ?
C6 C5 H5 119.2 . . ?
C1 C6 C5 121.69(14) . . ?
C1 C6 H6 119.2 . . ?
C5 C6 H6 119.2 . . ?

loop_
_geom_bond_atom_site_label_1
_geom_bond_atom_site_label_2
_geom_bond_distance
_geom_bond_site_symmetry_2
_geom_bond_publ_flag
N1 H1 0.8600 . ?
N1 C2 1.3769(18) . ?
N1 C7 1.3670(18) . ?
N2 C3 1.3845(18) . ?
N2 C7 1.3199(18) . ?
N3 C14 1.1424(18) . ?
C2 C3 1.400(2) . ?
C2 C1 1.392(2) . ?
C3 C4 1.398(2) . ?
C7 C8 1.4699(19) . ?
C8 C13 1.393(2) . ?
C8 C9 1.391(2) . ?
C11 C14 1.441(2) . ?
C11 C12 1.389(2) . ?
C11 C10 1.386(2) . ?
C4 H4 0.9300 . ?
C4 C5 1.375(2) . ?
C13 H13 0.9300 . ?
C13 C12 1.375(2) . ?
C12 H12 0.9300 . ?
C1 H1A 0.9300 . ?
C1 C6 1.376(2) . ?
C10 H10 0.9300 . ?
C10 C9 1.380(2) . ?
C9 H9 0.9300 . ?
C5 H5 0.9300 . ?
C5 C6 1.398(2) . ?
C6 H6 0.9300 . ?

loop_
_geom_torsion_atom_site_label_1
_geom_torsion_atom_site_label_2
_geom_torsion_atom_site_label_3
_geom_torsion_atom_site_label_4
_geom_torsion
_geom_torsion_site_symmetry_1
_geom_torsion_site_symmetry_2
_geom_torsion_site_symmetry_3
_geom_torsion_site_symmetry_4
_geom_torsion_publ_flag
N1 C2 C3 N2 0.21(15) . . . . ?
N1 C2 C3 C4 179.27(13) . . . . ?
N1 C2 C1 C6 -178.55(14) . . . . ?
N1 C7 C8 C13 -177.64(13) . . . . ?
N1 C7 C8 C9 2.7(2) . . . . ?
N2 C3 C4 C5 178.07(14) . . . . ?
N2 C7 C8 C13 3.9(2) . . . . ?
N2 C7 C8 C9 -175.71(14) . . . . ?
C2 N1 C7 N2 0.41(16) . . . . ?
C2 N1 C7 C8 -178.16(12) . . . . ?
C2 C3 C4 C5 -0.8(2) . . . . ?
C2 C1 C6 C5 -0.5(2) . . . . ?
C3 N2 C7 N1 -0.27(16) . . . . ?
C3 N2 C7 C8 178.31(12) . . . . ?
C3 C2 C1 C6 1.0(2) . . . . ?
C3 C4 C5 C6 1.3(2) . . . . ?
C7 N1 C2 C3 -0.36(14) . . . . ?
C7 N1 C2 C1 179.24(15) . . . . ?
C7 N2 C3 C2 0.03(15) . . . . ?
C7 N2 C3 C4 -178.91(15) . . . . ?
C7 C8 C13 C12 -179.35(13) . . . . ?
C7 C8 C9 C10 -179.96(13) . . . . ?
C8 C13 C12 C11 -0.7(2) . . . . ?
C11 C10 C9 C8 -0.7(2) . . . . ?
C4 C5 C6 C1 -0.7(2) . . . . ?
C14 C11 C12 C13 -178.97(14) . . . . ?
C14 C11 C10 C9 179.65(14) . . . . ?
C13 C8 C9 C10 0.4(2) . . . . ?
C12 C11 C10 C9 0.2(2) . . . . ?
C1 C2 C3 N2 -179.44(13) . . . . ?
C1 C2 C3 C4 -0.4(2) . . . . ?
C10 C11 C12 C13 0.5(2) . . . . ?
C9 C8 C13 C12 0.3(2) . . . . ?
